data_7025228
loop_
_publ_author_name
'Aharonovich, Sinai'
'Botoshansky, Mark'
'Tumanskii, Boris'
'Nomura, Kotohiro'
'Waymouth, Robert M.'
'Eisen, Moris S.'

_publ_section_title
;
 Mono- and bis-amidinate 2,6-xylylimido vanadium chlorides: synthesis,
 structure, and reactivity.
;
_journal_issue 24
_journal_name_full 'Dalton transactions (Cambridge, England : 2003)'
_journal_page_first 5643
_journal_page_last 5649
_journal_paper_doi 10.1039/b925974k
_journal_volume 39
_journal_year 2010
_chemical_formula_sum 'C14 H25 Cl2 N3 V'
_chemical_formula_weight 357.21
_chemical_name_common complex6
_chemical_name_systematic
;
?
;
_space_group_IT_number 2
_symmetry_cell_setting triclinic
_symmetry_space_group_name_Hall '-P 1'
_symmetry_space_group_name_H-M 'P -1'
_atom_sites_solution_hydrogens geom
_atom_sites_solution_primary direct
_atom_sites_solution_secondary difmap
_audit_creation_method SHELXL-97
_cell_angle_alpha 116.28(3)
_cell_angle_beta 93.83(2)
_cell_angle_gamma 104.50(3)
_cell_formula_units_Z 2
_cell_length_a 8.030(2)
_cell_length_b 10.717(2)
_cell_length_c 11.823(2)
_cell_measurement_reflns_used 5169
_cell_measurement_temperature 230(1)
_cell_measurement_theta_max 25.02
_cell_measurement_theta_min 1.96
_cell_volume 864.5(4)
_computing_cell_refinement 'DENZO HKL2000 (Otwinowski & Minor 1997)'
_computing_data_collection 'Collect (Nonius, 2006)'
_computing_data_reduction 'DENZO HKL2000 (Otwinowski & Minor 1997)'
_computing_molecular_graphics 'TEXSAN (MSC, 1999)'
_computing_structure_refinement 'SHELXL-97 (Sheldrick, 1997)'
_computing_structure_solution 'SHELXS-97 (Sheldrick, 1997)'
_diffrn_ambient_temperature 230(1)
_diffrn_measured_fraction_theta_full 0.923
_diffrn_measured_fraction_theta_max 0.923
_diffrn_measurement_device_type 'Nonius KappaCCD'
_diffrn_measurement_method phi-scan
_diffrn_radiation_monochromator graphite
_diffrn_radiation_source 'fine-focus sealed tube'
_diffrn_radiation_type MoK\a
_diffrn_radiation_wavelength 0.71073
_diffrn_reflns_av_R_equivalents 0.0746
_diffrn_reflns_av_sigmaI/netI 0.1028
_diffrn_reflns_limit_h_max 9
_diffrn_reflns_limit_h_min -9
_diffrn_reflns_limit_k_max 12
_diffrn_reflns_limit_k_min -12
_diffrn_reflns_limit_l_max 13
_diffrn_reflns_limit_l_min -13
_diffrn_reflns_number 5142
_diffrn_reflns_theta_full 25.02
_diffrn_reflns_theta_max 25.02
_diffrn_reflns_theta_min 1.96
_diffrn_standards_number 0
_exptl_absorpt_coefficient_mu 0.879
_exptl_absorpt_correction_T_max 0.995
_exptl_absorpt_correction_T_min 0.915
_exptl_absorpt_correction_type multi-scan
_exptl_absorpt_process_details
;
multi-scan from symmetry-related measurements
Sortav (Blessing 1995)
;
_exptl_crystal_colour 'pale yellow'
_exptl_crystal_density_diffrn 1.375
_exptl_crystal_density_method 'not measured'
_exptl_crystal_description plate
_exptl_crystal_F_000 374
_exptl_crystal_size_max 0.24
_exptl_crystal_size_mid 0.24
_exptl_crystal_size_min 0.01
_refine_diff_density_max 0.890
_refine_diff_density_min -0.561
_refine_diff_density_rms 0.138
_refine_ls_extinction_method none
_refine_ls_goodness_of_fit_ref 1.671
_refine_ls_hydrogen_treatment constr
_refine_ls_matrix_type full
_refine_ls_number_parameters 175
_refine_ls_number_reflns 2822
_refine_ls_number_restraints 0
_refine_ls_restrained_S_all 1.671
_refine_ls_R_factor_all 0.1599
_refine_ls_R_factor_gt 0.1115
_refine_ls_shift/su_max 0.000
_refine_ls_shift/su_mean 0.000
_refine_ls_structure_factor_coef Fsqd
_refine_ls_weighting_details 'calc w=1/[\s^2^(Fo^2^)+(0.0769P)^2^+0.0000P] where P=(Fo^2^+2Fc^2^)/3'
_refine_ls_weighting_scheme calc
_refine_ls_wR_factor_gt 0.2598
_refine_ls_wR_factor_ref 0.2711
_reflns_number_gt 1718
_reflns_number_total 2822
_reflns_threshold_expression >2sigma(I)
_cod_data_source_file b925974k.txt
_cod_data_source_block complex6
_cod_depositor_comments
;
The following automatic conversions were performed:

'_symmetry_cell_setting' value 'Triclinic' changed to 'triclinic'
according to /home/saulius/struct/CIF-dictionaries/cif_core.dic
dictionary named 'cif_core.dic' version 2.4.2 from 2011-04-26.

Automatic conversion script
Id: cif_fix_values 1891 2012-01-12 08:04:46Z andrius 
;
_cod_original_cell_volume 864.5(3)
_cod_database_code 7025228

loop_
_symmetry_equiv_pos_as_xyz
'x, y, z'
'-x, -y, -z'

loop_
_atom_site_label
_atom_site_type_symbol
_atom_site_fract_x
_atom_site_fract_y
_atom_site_fract_z
_atom_site_U_iso_or_equiv
_atom_site_adp_type
_atom_site_occupancy
_atom_site_symmetry_multiplicity
_atom_site_calc_flag
_atom_site_refinement_flags
V1 V 1.0114(2) 0.11645(17) 0.81044(16) 0.0447(5) Uani 1 1 d .
Cl1 Cl 1.2069(4) 0.2310(3) 1.0079(3) 0.0700(9) Uani 1 1 d .
Cl2 Cl 1.1830(3) -0.0322(3) 0.7109(3) 0.0663(8) Uani 1 1 d .
N1 N 1.0435(10) 0.2357(8) 0.7541(7) 0.0469(19) Uani 1 1 d .
N2 N 0.7787(10) -0.0744(9) 0.6789(7) 0.052(2) Uani 1 1 d .
N3 N 0.8063(10) 0.1703(8) 0.9182(7) 0.050(2) Uani 1 1 d .
C1 C 1.1131(12) 0.3497(9) 0.7237(8) 0.045(2) Uani 1 1 d .
C2 C 1.0003(14) 0.3995(11) 0.6708(9) 0.053(3) Uani 1 1 d .
C3 C 1.0771(16) 0.5165(12) 0.6493(10) 0.065(3) Uani 1 1 d .
H3 H 1.0041 0.5529 0.6150 0.078 Uiso 1 1 calc R
C4 C 1.2559(19) 0.5808(12) 0.6765(11) 0.075(3) Uani 1 1 d .
H4 H 1.3031 0.6612 0.6625 0.090 Uiso 1 1 calc R
C5 C 1.3674(17) 0.5270(11) 0.7248(10) 0.067(3) Uani 1 1 d .
H5 H 1.4899 0.5690 0.7410 0.080 Uiso 1 1 calc R
C6 C 1.2982(12) 0.4136(9) 0.7483(9) 0.048(2) Uani 1 1 d .
C7 C 0.8074(15) 0.3344(13) 0.6359(12) 0.072(3) Uani 1 1 d .
H7A H 0.7570 0.3845 0.5986 0.107 Uiso 1 1 calc R
H7B H 0.7619 0.3445 0.7124 0.107 Uiso 1 1 calc R
H7C H 0.7763 0.2314 0.5736 0.107 Uiso 1 1 calc R
C8 C 1.4175(12) 0.3646(12) 0.8117(11) 0.066(3) Uani 1 1 d .
H8A H 1.3483 0.2825 0.8208 0.099 Uiso 1 1 calc R
H8B H 1.4789 0.4448 0.8962 0.099 Uiso 1 1 calc R
H8C H 1.5022 0.3348 0.7592 0.099 Uiso 1 1 calc R
C9 C 0.6211(15) -0.0504(13) 0.7341(12) 0.092(3) Uani 1 1 d .
H9A H 0.5220 -0.0850 0.6633 0.110 Uiso 1 1 calc R
H9B H 0.5913 -0.1101 0.7774 0.110 Uiso 1 1 calc R
C10 C 0.6410(15) 0.0950(14) 0.8217(13) 0.092(3) Uani 1 1 d .
H10A H 0.5425 0.0972 0.8664 0.110 Uiso 1 1 calc R
H10B H 0.6351 0.1491 0.7737 0.110 Uiso 1 1 calc R
C11 C 0.7843(17) -0.2209(11) 0.6580(12) 0.077(3) Uani 1 1 d .
H11A H 0.8885 -0.2382 0.6253 0.115 Uiso 1 1 calc R
H11B H 0.6805 -0.2961 0.5960 0.115 Uiso 1 1 calc R
H11C H 0.7877 -0.2237 0.7390 0.115 Uiso 1 1 calc R
C13 C 0.8292(16) 0.3301(11) 0.9779(11) 0.068(3) Uani 1 1 d .
H13A H 0.8316 0.3602 0.9116 0.102 Uiso 1 1 calc R
H13B H 0.9388 0.3844 1.0410 0.102 Uiso 1 1 calc R
H13C H 0.7321 0.3498 1.0200 0.102 Uiso 1 1 calc R
C12 C 0.7567(18) -0.0790(12) 0.5520(9) 0.077(4) Uani 1 1 d .
H12A H 0.8622 -0.0877 0.5178 0.115 Uiso 1 1 calc R
H12B H 0.7364 0.0102 0.5614 0.115 Uiso 1 1 calc R
H12C H 0.6572 -0.1627 0.4933 0.115 Uiso 1 1 calc R
C14 C 0.7983(19) 0.1262(14) 1.0216(12) 0.080(4) Uani 1 1 d .
H14A H 0.9091 0.1771 1.0836 0.121 Uiso 1 1 calc R
H14B H 0.7767 0.0213 0.9837 0.121 Uiso 1 1 calc R
H14C H 0.7039 0.1516 1.0648 0.121 Uiso 1 1 calc R

loop_
_atom_site_aniso_label
_atom_site_aniso_U_11
_atom_site_aniso_U_22
_atom_site_aniso_U_33
_atom_site_aniso_U_23
_atom_site_aniso_U_13
_atom_site_aniso_U_12
V1 0.0335(9) 0.0493(10) 0.0496(10) 0.0233(8) 0.0038(7) 0.0117(7)
Cl1 0.0567(17) 0.0764(18) 0.0620(17) 0.0348(14) -0.0117(13) -0.0003(13)
Cl2 0.0409(14) 0.0642(16) 0.094(2) 0.0335(15) 0.0130(14) 0.0240(12)
N1 0.034(4) 0.051(4) 0.060(5) 0.028(4) 0.011(4) 0.016(3)
N2 0.030(4) 0.064(5) 0.051(5) 0.018(4) 0.006(4) 0.018(4)
N3 0.038(4) 0.050(4) 0.049(5) 0.014(4) 0.006(4) 0.009(3)
C1 0.050(6) 0.040(5) 0.044(5) 0.017(4) 0.009(4) 0.019(4)
C2 0.063(7) 0.059(6) 0.045(6) 0.028(5) 0.012(5) 0.029(5)
C3 0.077(9) 0.066(7) 0.058(7) 0.035(6) 0.012(6) 0.025(6)
C4 0.098(10) 0.059(7) 0.066(8) 0.033(6) 0.019(7) 0.012(7)
C5 0.087(9) 0.053(6) 0.054(7) 0.024(5) 0.020(6) 0.013(6)
C6 0.038(5) 0.037(5) 0.062(6) 0.018(4) 0.011(5) 0.008(4)
C7 0.054(7) 0.086(8) 0.086(8) 0.045(7) 0.012(6) 0.032(6)
C8 0.026(5) 0.079(7) 0.083(8) 0.035(6) 0.003(5) 0.008(5)
C9 0.038(5) 0.104(7) 0.077(6) -0.005(5) 0.003(4) 0.025(5)
C10 0.038(5) 0.104(7) 0.077(6) -0.005(5) 0.003(4) 0.025(5)
C11 0.084(9) 0.051(6) 0.095(9) 0.041(6) 0.015(7) 0.009(6)
C13 0.089(9) 0.057(6) 0.068(7) 0.028(5) 0.029(6) 0.038(6)
C12 0.107(10) 0.072(7) 0.033(6) 0.008(5) -0.009(6) 0.038(7)
C14 0.107(11) 0.086(8) 0.075(8) 0.054(7) 0.038(8) 0.036(8)

loop_
_atom_type_symbol
_atom_type_description
_atom_type_scat_dispersion_real
_atom_type_scat_dispersion_imag
_atom_type_scat_source
V V 0.3005 0.5294 'International Tables Vol C Tables 4.2.6.8 and 6.1.1.4'
Cl Cl 0.1484 0.1585 'International Tables Vol C Tables 4.2.6.8 and 6.1.1.4'
C C 0.0033 0.0016 'International Tables Vol C Tables 4.2.6.8 and 6.1.1.4'
H H 0.0000 0.0000 'International Tables Vol C Tables 4.2.6.8 and 6.1.1.4'
N N 0.0061 0.0033 'International Tables Vol C Tables 4.2.6.8 and 6.1.1.4'

loop_
_geom_angle_atom_site_label_1
_geom_angle_atom_site_label_2
_geom_angle_atom_site_label_3
_geom_angle
N1 V1 N3 101.0(3)
N1 V1 N2 107.4(3)
N3 V1 N2 79.6(3)
N1 V1 Cl1 106.4(3)
N3 V1 Cl1 87.6(2)
N2 V1 Cl1 145.5(2)
N1 V1 Cl2 104.3(3)
N3 V1 Cl2 153.9(2)
N2 V1 Cl2 86.6(2)
Cl1 V1 Cl2 91.51(12)
C1 N1 V1 166.0(7)
C12 N2 C11 107.8(8)
C12 N2 C9 108.8(9)
C11 N2 C9 107.4(9)
C12 N2 V1 108.6(7)
C11 N2 V1 116.2(6)
C9 N2 V1 107.8(6)
C10 N3 C13 106.8(9)
C10 N3 C14 111.3(10)
C13 N3 C14 108.4(8)
C10 N3 V1 105.5(6)
C13 N3 V1 111.3(6)
C14 N3 V1 113.5(7)
C2 C1 N1 120.2(9)
C2 C1 C6 120.4(9)
N1 C1 C6 119.4(8)
C3 C2 C1 117.2(10)
C3 C2 C7 118.8(9)
C1 C2 C7 123.9(9)
C4 C3 C2 122.3(10)
C4 C3 H3 118.9
C2 C3 H3 118.9
C3 C4 C5 120.1(11)
C3 C4 H4 120.0
C5 C4 H4 120.0
C6 C5 C4 119.7(12)
C6 C5 H5 120.2
C4 C5 H5 120.2
C5 C6 C1 120.3(9)
C5 C6 C8 119.7(9)
C1 C6 C8 119.7(8)
C2 C7 H7A 109.5
C2 C7 H7B 109.5
H7A C7 H7B 109.5
C2 C7 H7C 109.5
H7A C7 H7C 109.5
H7B C7 H7C 109.5
C6 C8 H8A 109.5
C6 C8 H8B 109.5
H8A C8 H8B 109.5
C6 C8 H8C 109.5
H8A C8 H8C 109.5
H8B C8 H8C 109.5
C10 C9 N2 114.7(11)
C10 C9 H9A 108.6
N2 C9 H9A 108.6
C10 C9 H9B 108.6
N2 C9 H9B 108.6
H9A C9 H9B 107.6
C9 C10 N3 114.2(10)
C9 C10 H10A 108.7
N3 C10 H10A 108.7
C9 C10 H10B 108.7
N3 C10 H10B 108.7
H10A C10 H10B 107.6
N2 C11 H11A 109.5
N2 C11 H11B 109.5
H11A C11 H11B 109.5
N2 C11 H11C 109.5
H11A C11 H11C 109.5
H11B C11 H11C 109.5
N3 C13 H13A 109.5
N3 C13 H13B 109.5
H13A C13 H13B 109.5
N3 C13 H13C 109.5
H13A C13 H13C 109.5
H13B C13 H13C 109.5
N2 C12 H12A 109.5
N2 C12 H12B 109.5
H12A C12 H12B 109.5
N2 C12 H12C 109.5
H12A C12 H12C 109.5
H12B C12 H12C 109.5
N3 C14 H14A 109.5
N3 C14 H14B 109.5
H14A C14 H14B 109.5
N3 C14 H14C 109.5
H14A C14 H14C 109.5
H14B C14 H14C 109.5

loop_
_geom_bond_atom_site_label_1
_geom_bond_atom_site_label_2
_geom_bond_distance
V1 N1 1.659(8)
V1 N3 2.185(8)
V1 N2 2.230(8)
V1 Cl1 2.330(3)
V1 Cl2 2.340(3)
N1 C1 1.418(11)
N2 C12 1.477(13)
N2 C11 1.490(12)
N2 C9 1.489(13)
N3 C10 1.470(13)
N3 C13 1.490(12)
N3 C14 1.493(13)
C1 C2 1.400(12)
C1 C6 1.421(13)
C2 C3 1.391(14)
C2 C7 1.475(15)
C3 C4 1.373(17)
C3 H3 0.9400
C4 C5 1.394(17)
C4 H4 0.9400
C5 C6 1.358(13)
C5 H5 0.9400
C6 C8 1.504(14)
C7 H7A 0.9700
C7 H7B 0.9700
C7 H7C 0.9700
C8 H8A 0.9700
C8 H8B 0.9700
C8 H8C 0.9700
C9 C10 1.396(16)
C9 H9A 0.9800
C9 H9B 0.9800
C10 H10A 0.9800
C10 H10B 0.9800
C11 H11A 0.9700
C11 H11B 0.9700
C11 H11C 0.9700
C13 H13A 0.9700
C13 H13B 0.9700
C13 H13C 0.9700
C12 H12A 0.9700
C12 H12B 0.9700
C12 H12C 0.9700
C14 H14A 0.9700
C14 H14B 0.9700
C14 H14C 0.9700
